data_7242961
loop_
_publ_author_name
'Risti\'c, Predrag'
'Filipovi\'c, Nenad'
'Blagojevi\'c, Vladimir'
'\'Cirkovi\'c, Jovana'
'Holl\'o, Berta Barta'
'\/Doki\'c, Veljko R.'
'Donnard, Morgan'
'Gulea, Mihaela'
'Marjanovi\'c, Ivana'
'Klisuri\'c, Olivera R.'
'Todorovi\'c, Tamara R.'

_publ_section_title
;
 2D and 3D silver-based coordination polymers with
 thiomorpholine-4-carbonitrile and piperazine-1,4-dicarbonitrile:
 structure, intermolecular interactions, photocatalysis, and thermal
 behavior
;
_journal_issue 27
_journal_name_full CrystEngComm
_journal_page_first 4799
_journal_page_last 4815
_journal_paper_doi 10.1039/D1CE00394A
_journal_volume 23
_journal_year 2021
_chemical_formula_moiety 'C12 H16 Ag N8, N O3, H2 O'
_chemical_formula_sum 'C12 H18 Ag N9 O4'
_chemical_formula_weight 460.22
_space_group_crystal_system triclinic
_space_group_IT_number 2
_space_group_name_Hall '-P 1'
_space_group_name_H-M_alt 'P -1'
_atom_sites_solution_hydrogens difmap
_audit_creation_method SHELXL-2018/3
_audit_update_record
;
2021-03-07 deposited with the CCDC.	2021-06-02 downloaded from the CCDC.
;
_cell_angle_alpha 91.104(7)
_cell_angle_beta 99.965(5)
_cell_angle_gamma 103.416(6)
_cell_formula_units_Z 2
_cell_length_a 6.6706(4)
_cell_length_b 10.5894(9)
_cell_length_c 13.5484(11)
_cell_measurement_reflns_used 2257
_cell_measurement_temperature 293(2)
_cell_measurement_theta_max 27.7210
_cell_measurement_theta_min 3.2740
_cell_volume 915.10(12)
_computing_cell_refinement 'CrysAlisPro 1.171.38.41 (Rigaku OD, 2015)'
_computing_data_collection 'CrysAlisPro 1.171.38.41 (Rigaku OD, 2015)'
_computing_data_reduction 'CrysAlisPro 1.171.38.41 (Rigaku OD, 2015)'
_computing_structure_refinement 'Sheldrick, G. M. (2015). Acta Cryst. C71, 3-8'
_computing_structure_solution 'Sheldrick GM (2015) Acta Crystallogr A 71:3--8'
_diffrn_ambient_temperature 293(2)
_diffrn_detector_area_resol_mean 16.3280
_diffrn_measured_fraction_theta_full 0.999
_diffrn_measured_fraction_theta_max 0.836
_diffrn_measurement_device_type 'GeminiS, Sapphire3'
_diffrn_measurement_method '\w scans'
_diffrn_radiation_type MoK\a
_diffrn_radiation_wavelength 0.71073
_diffrn_reflns_av_unetI/netI 0.0366
_diffrn_reflns_Laue_measured_fraction_full 0.999
_diffrn_reflns_Laue_measured_fraction_max 0.836
_diffrn_reflns_limit_h_max 8
_diffrn_reflns_limit_h_min -8
_diffrn_reflns_limit_k_max 14
_diffrn_reflns_limit_k_min -9
_diffrn_reflns_limit_l_max 18
_diffrn_reflns_limit_l_min -18
_diffrn_reflns_number 6839
_diffrn_reflns_point_group_measured_fraction_full 0.999
_diffrn_reflns_point_group_measured_fraction_max 0.836
_diffrn_reflns_theta_full 25.000
_diffrn_reflns_theta_max 29.102
_diffrn_reflns_theta_min 3.059
_diffrn_source 'fine-focus sealed X-ray tube'
_exptl_absorpt_coefficient_mu 1.140
_exptl_absorpt_correction_T_max 0.940
_exptl_absorpt_correction_T_min 0.765
_exptl_absorpt_correction_type analytical
_exptl_absorpt_process_details
;
CrysAlisPro 1.171.38.41 (Rigaku Oxford Diffraction, 2015)
Analytical numeric absorption correction using a multifaceted crystal
			model based on expressions derived by R.C. Clark & J.S. Reid.
(Clark, R. C. & Reid, J. S. (1995). Acta Cryst. A51, 887-897)
Empirical absorption correction using spherical harmonics,
 implemented in SCALE3 ABSPACK scaling algorithm.
;
_exptl_crystal_colour colourless
_exptl_crystal_density_diffrn 1.670
_exptl_crystal_description prism
_exptl_crystal_F_000 464
_exptl_crystal_size_max 0.519
_exptl_crystal_size_mid 0.126
_exptl_crystal_size_min 0.059
_refine_diff_density_max 0.555
_refine_diff_density_min -0.507
_refine_diff_density_rms 0.076
_refine_ls_extinction_method none
_refine_ls_goodness_of_fit_ref 1.096
_refine_ls_hydrogen_treatment refall
_refine_ls_matrix_type full
_refine_ls_number_parameters 308
_refine_ls_number_reflns 6839
_refine_ls_number_restraints 2
_refine_ls_restrained_S_all 1.096
_refine_ls_R_factor_all 0.0528
_refine_ls_R_factor_gt 0.0425
_refine_ls_shift/su_max 0.001
_refine_ls_shift/su_mean 0.000
_refine_ls_structure_factor_coef Fsqd
_refine_ls_weighting_details 'w=1/[\s^2^(Fo^2^)+(0.0327P)^2^+1.9623P] where P=(Fo^2^+2Fc^2^)/3'
_refine_ls_weighting_scheme calc
_refine_ls_wR_factor_gt 0.0978
_refine_ls_wR_factor_ref 0.1048
_reflns_Friedel_coverage 0.000
_reflns_number_gt 5792
_reflns_number_total 6839
_reflns_threshold_expression 'I > 2\s(I)'
_cod_data_source_file d1ce00394a2.cif
_cod_data_source_block shelx_CCDC3
_cod_depositor_comments 'Adding full bibliography for 7242958--7242961.cif.'
_cod_database_code 7242961
_shelx_shelxl_version_number 2018/3
_shelx_space_group_comment
;
The symmetry employed for this shelxl refinement is uniquely defined
by the following loop, which should always be used as a source of
symmetry information in preference to the above space-group names.
They are only intended as comments.
;
_shelx_estimated_absorpt_t_min 0.589
_shelx_estimated_absorpt_t_max 0.936
_oxdiff_exptl_absorpt_empirical_full_min 0.934
_oxdiff_exptl_absorpt_empirical_full_max 1.034
_oxdiff_exptl_absorpt_empirical_details
;
Empirical correction (ABSPACK) includes:
- Absorption correction using spherical harmonics
- Frame scaling
;

loop_
_space_group_symop_operation_xyz
'x, y, z'
'-x, -y, -z'

loop_
_atom_site_label
_atom_site_type_symbol
_atom_site_fract_x
_atom_site_fract_y
_atom_site_fract_z
_atom_site_U_iso_or_equiv
_atom_site_adp_type
_atom_site_occupancy
_atom_site_site_symmetry_order
_atom_site_calc_flag
_atom_site_refinement_flags_posn
_atom_site_refinement_flags_adp
_atom_site_refinement_flags_occupancy
_atom_site_disorder_assembly
_atom_site_disorder_group
Ag1 Ag 0.36481(5) 0.71581(5) 0.73869(3) 0.05134(15) Uani 1 1 d . . . . .
N5 N 0.8468(5) 0.5321(4) 0.9294(3) 0.0415(10) Uani 1 1 d . . . . .
N6 N 0.8553(6) 0.9365(4) 0.5546(3) 0.0447(10) Uani 1 1 d . . . . .
N8 N -0.2928(6) 0.5410(5) 0.5423(3) 0.0559(12) Uani 1 1 d . . . . .
N9 N 0.3956(7) 0.2318(5) 0.8149(4) 0.0573(12) Uani 1 1 d . . . . .
N1 N 0.5607(7) 0.5802(5) 0.8078(4) 0.0629(13) Uani 1 1 d . . . . .
N7 N 0.0582(7) 0.8877(5) 0.9762(4) 0.0677(15) Uani 1 1 d . . . . .
O3 O 0.5179(7) 0.2447(6) 0.8938(4) 0.0973(17) Uani 1 1 d . . . . .
N2 N 0.5968(7) 0.8468(6) 0.6600(4) 0.0709(15) Uani 1 1 d . . . . .
C7 C 1.0762(8) 0.9846(7) 0.6047(4) 0.0479(13) Uani 1 1 d . . . . .
C1 C 0.6931(7) 0.5555(5) 0.8627(4) 0.0458(12) Uani 1 1 d . . . . .
C6 C 0.9852(8) 0.4566(7) 0.8966(4) 0.0451(13) Uani 1 1 d . . . . .
C8 C 0.7874(8) 1.0137(7) 0.4722(4) 0.0468(13) Uani 1 1 d . . . . .
OW1 O -0.1668(12) 0.2036(8) 0.6784(4) 0.108(2) Uani 1 1 d . . . . .
N4 N 0.0631(7) 0.6285(6) 0.6328(4) 0.0816(17) Uani 1 1 d . . . . .
C5 C 0.8080(8) 0.5104(6) 1.0324(4) 0.0420(12) Uani 1 1 d . . . . .
O2 O 0.4498(7) 0.2154(6) 0.7350(4) 0.1032(18) Uani 1 1 d . . . . .
C2 C 0.7187(8) 0.8903(5) 0.6128(4) 0.0502(13) Uani 1 1 d . . . . .
O1 O 0.2162(7) 0.2379(6) 0.8167(4) 0.1064(19) Uani 1 1 d . . . . .
C4 C -0.1012(7) 0.5878(6) 0.5905(4) 0.0539(14) Uani 1 1 d . . . . .
N3 N 0.2569(9) 0.8259(6) 0.8556(4) 0.0868(19) Uani 1 1 d . . . . .
C11 C -0.3667(9) 0.5880(8) 0.4456(5) 0.0605(17) Uani 1 1 d . . . . .
C12 C -0.4077(9) 0.4124(7) 0.5622(6) 0.0638(18) Uani 1 1 d . . . . .
C3 C 0.1679(9) 0.8587(6) 0.9107(5) 0.0617(16) Uani 1 1 d . . . . .
C9 C -0.1614(9) 0.8958(7) 0.9420(5) 0.0689(18) Uani 1 1 d D . . . .
C10 C 0.1639(10) 0.9650(7) 1.0707(5) 0.0685(18) Uani 1 1 d D . . . .
H6A H 0.925(6) 0.375(5) 0.893(3) 0.026(13) Uiso 1 1 d . . . . .
H8A H 0.666(8) 0.974(5) 0.443(4) 0.047(15) Uiso 1 1 d . . . . .
H6B H 1.011(6) 0.486(5) 0.836(4) 0.041(13) Uiso 1 1 d . . . . .
H7B H 1.107(7) 0.928(5) 0.653(4) 0.048(14) Uiso 1 1 d . . . . .
H5B H 0.736(8) 0.569(5) 1.047(4) 0.054(15) Uiso 1 1 d . . . . .
H7A H 1.094(7) 1.070(6) 0.643(4) 0.055(16) Uiso 1 1 d . . . . .
H8B H 0.799(8) 1.106(6) 0.497(4) 0.066(18) Uiso 1 1 d . . . . .
H5A H 0.748(7) 0.418(5) 1.032(3) 0.037(13) Uiso 1 1 d . . . . .
H10A H 0.085(7) 0.949(5) 1.134(3) 0.050(14) Uiso 1 1 d D . . . .
H11B H -0.341(9) 0.534(6) 0.385(5) 0.09(2) Uiso 1 1 d . . . . .
H9B H -0.255(7) 0.840(5) 0.997(4) 0.054(15) Uiso 1 1 d . . . . .
H9A H -0.206(9) 0.869(7) 0.862(2) 0.10(2) Uiso 1 1 d D . . . .
H11A H -0.283(9) 0.662(7) 0.438(5) 0.08(2) Uiso 1 1 d . . . . .
H10B H 0.325(9) 0.968(6) 1.072(4) 0.074(18) Uiso 1 1 d . . . . .
H12A H -0.389(10) 0.337(7) 0.516(5) 0.10(2) Uiso 1 1 d . . . . .
H12B H -0.359(9) 0.390(6) 0.618(5) 0.07(2) Uiso 1 1 d . . . . .
HW1A H -0.058(11) 0.226(8) 0.705(6) 0.08(3) Uiso 1 1 d . . . . .
HW1B H -0.286(13) 0.206(9) 0.697(7) 0.15(4) Uiso 1 1 d . . . . .

loop_
_atom_site_aniso_label
_atom_site_aniso_U_11
_atom_site_aniso_U_22
_atom_site_aniso_U_33
_atom_site_aniso_U_23
_atom_site_aniso_U_13
_atom_site_aniso_U_12
Ag1 0.0360(2) 0.0660(3) 0.0510(3) 0.0110(2) 0.00409(15) 0.01235(18)
N5 0.039(2) 0.053(3) 0.036(2) 0.0056(19) 0.0014(16) 0.0208(19)
N6 0.037(2) 0.056(3) 0.044(2) 0.012(2) 0.0117(18) 0.013(2)
N8 0.039(2) 0.057(3) 0.059(3) 0.007(2) -0.0152(19) 0.005(2)
N9 0.042(2) 0.056(3) 0.067(3) -0.002(3) 0.008(2) 0.000(2)
N1 0.059(3) 0.076(4) 0.058(3) 0.012(3) -0.004(2) 0.035(3)
N7 0.062(3) 0.067(4) 0.076(4) -0.025(3) 0.001(3) 0.032(3)
O3 0.077(3) 0.116(5) 0.080(3) -0.003(3) -0.023(2) 0.013(3)
N2 0.054(3) 0.086(4) 0.074(4) 0.029(3) 0.025(3) 0.007(3)
C7 0.042(3) 0.063(4) 0.040(3) 0.011(3) 0.004(2) 0.017(3)
C1 0.045(3) 0.045(3) 0.048(3) 0.003(2) 0.006(2) 0.013(2)
C6 0.045(3) 0.060(4) 0.034(3) 0.002(3) 0.009(2) 0.019(3)
C8 0.034(3) 0.062(4) 0.048(3) 0.011(3) 0.008(2) 0.016(3)
OW1 0.111(5) 0.166(7) 0.071(4) -0.009(4) 0.008(4) 0.088(5)
N4 0.047(3) 0.083(5) 0.093(4) 0.006(3) -0.026(3) 0.003(3)
C5 0.039(3) 0.054(4) 0.038(3) 0.002(2) 0.008(2) 0.020(3)
O2 0.089(3) 0.145(6) 0.080(4) -0.008(3) 0.040(3) 0.020(3)
C2 0.047(3) 0.050(4) 0.055(3) 0.010(3) 0.012(2) 0.011(3)
O1 0.052(3) 0.155(6) 0.114(4) -0.021(4) 0.014(2) 0.032(3)
C4 0.041(3) 0.055(4) 0.060(4) 0.000(3) -0.005(2) 0.011(3)
N3 0.086(4) 0.121(6) 0.069(4) -0.004(4) 0.023(3) 0.050(4)
C11 0.049(3) 0.065(5) 0.055(4) 0.010(3) -0.007(3) 0.000(3)
C12 0.050(3) 0.060(5) 0.071(5) 0.016(4) -0.017(3) 0.013(3)
C3 0.067(4) 0.053(4) 0.068(4) -0.001(3) 0.009(3) 0.022(3)
C9 0.056(3) 0.071(5) 0.069(5) -0.016(4) 0.001(3) 0.002(3)
C10 0.064(4) 0.085(6) 0.056(4) -0.011(3) -0.010(3) 0.035(4)

loop_
_atom_type_symbol
_atom_type_description
_atom_type_scat_dispersion_real
_atom_type_scat_dispersion_imag
_atom_type_scat_source
C C 0.0033 0.0016 'International Tables Vol C Tables 4.2.6.8 and 6.1.1.4'
H H 0.0000 0.0000 'International Tables Vol C Tables 4.2.6.8 and 6.1.1.4'
N N 0.0061 0.0033 'International Tables Vol C Tables 4.2.6.8 and 6.1.1.4'
O O 0.0106 0.0060 'International Tables Vol C Tables 4.2.6.8 and 6.1.1.4'
Ag Ag -0.8971 1.1015 'International Tables Vol C Tables 4.2.6.8 and 6.1.1.4'

loop_
_exptl_crystal_face_index_h
_exptl_crystal_face_index_k
_exptl_crystal_face_index_l
_exptl_crystal_face_perp_dist
0 0 -1 0.0295
3 -5 0 0.1895
0 4 -5 0.0366
1 1 0 0.1708
0 -4 5 0.0541
0 5 1 0.0596
0 -5 -1 0.0640
0 0 1 0.0295
-5 2 1 0.2692

loop_
_geom_angle_atom_site_label_1
_geom_angle_atom_site_label_2
_geom_angle_atom_site_label_3
_geom_angle
_geom_angle_site_symmetry_1
_geom_angle_site_symmetry_3
_geom_angle_publ_flag
N4 Ag1 N2 111.5(2) . . ?
N4 Ag1 N3 102.3(2) . . ?
N2 Ag1 N3 112.5(2) . . ?
N4 Ag1 N1 118.2(2) . . ?
N2 Ag1 N1 100.55(18) . . ?
N3 Ag1 N1 112.31(19) . . ?
C1 N5 C6 118.8(4) . . ?
C1 N5 C5 117.5(4) . . ?
C6 N5 C5 114.5(4) . . ?
C2 N6 C8 117.1(4) . . ?
C2 N6 C7 116.7(4) . . ?
C8 N6 C7 114.4(4) . . ?
C4 N8 C12 119.8(5) . . ?
C4 N8 C11 120.9(5) . . ?
C12 N8 C11 115.4(5) . . ?
O3 N9 O1 118.3(6) . . ?
O3 N9 O2 121.5(5) . . ?
O1 N9 O2 120.2(5) . . ?
C1 N1 Ag1 153.9(5) . . ?
C3 N7 C10 120.6(5) . . ?
C3 N7 C9 119.9(5) . . ?
C10 N7 C9 114.4(5) . . ?
C2 N2 Ag1 166.4(5) . . ?
N6 C7 C8 108.4(4) . 2_776 ?
N6 C7 H7B 109(3) . . ?
C8 C7 H7B 109(3) 2_776 . ?
N6 C7 H7A 110(3) . . ?
C8 C7 H7A 116(3) 2_776 . ?
H7B C7 H7A 105(4) . . ?
N1 C1 N5 177.1(6) . . ?
N5 C6 C5 108.9(4) . 2_767 ?
N5 C6 H6A 109(3) . . ?
C5 C6 H6A 113(3) 2_767 . ?
N5 C6 H6B 106(3) . . ?
C5 C6 H6B 107(3) 2_767 . ?
H6A C6 H6B 113(4) . . ?
N6 C8 C7 108.8(4) . 2_776 ?
N6 C8 H8A 108(4) . . ?
C7 C8 H8A 105(3) 2_776 . ?
N6 C8 H8B 111(3) . . ?
C7 C8 H8B 109(3) 2_776 . ?
H8A C8 H8B 115(5) . . ?
HW1A OW1 HW1B 131(9) . . ?
C4 N4 Ag1 170.4(6) . . ?
N5 C5 C6 108.6(4) . 2_767 ?
N5 C5 H5B 106(3) . . ?
C6 C5 H5B 107(3) 2_767 . ?
N5 C5 H5A 105(3) . . ?
C6 C5 H5A 109(3) 2_767 . ?
H5B C5 H5A 121(4) . . ?
N2 C2 N6 177.3(7) . . ?
N4 C4 N8 179.3(7) . . ?
C3 N3 Ag1 165.4(6) . . ?
N8 C11 C12 108.9(5) . 2_466 ?
N8 C11 H11B 112(4) . . ?
C12 C11 H11B 112(3) 2_466 . ?
N8 C11 H11A 109(4) . . ?
C12 C11 H11A 116(4) 2_466 . ?
H11B C11 H11A 98(5) . . ?
N8 C12 C11 109.0(5) . 2_466 ?
N8 C12 H12A 114(4) . . ?
C11 C12 H12A 111(4) 2_466 . ?
N8 C12 H12B 111(4) . . ?
C11 C12 H12B 111(4) 2_466 . ?
H12A C12 H12B 100(6) . . ?
N3 C3 N7 175.6(7) . . ?
N7 C9 C10 108.5(5) . 2_577 ?
N7 C9 H9B 106(3) . . ?
C10 C9 H9B 119(3) 2_577 . ?
N7 C9 H9A 109(3) . . ?
C10 C9 H9A 94(4) 2_577 . ?
H9B C9 H9A 120(4) . . ?
N7 C10 C9 109.3(6) . 2_577 ?
N7 C10 H10A 117(3) . . ?
C9 C10 H10A 99(3) 2_577 . ?
N7 C10 H10B 103(3) . . ?
C9 C10 H10B 102(3) 2_577 . ?
H10A C10 H10B 125(4) . . ?

loop_
_geom_bond_atom_site_label_1
_geom_bond_atom_site_label_2
_geom_bond_distance
_geom_bond_site_symmetry_2
_geom_bond_publ_flag
Ag1 N4 2.248(5) . ?
Ag1 N2 2.256(4) . ?
Ag1 N3 2.257(5) . ?
Ag1 N1 2.269(4) . ?
N5 C1 1.317(6) . ?
N5 C6 1.471(6) . ?
N5 C5 1.475(6) . ?
N6 C2 1.322(6) . ?
N6 C8 1.468(6) . ?
N6 C7 1.477(6) . ?
N8 C4 1.308(6) . ?
N8 C12 1.455(8) . ?
N8 C11 1.457(7) . ?
N9 O3 1.212(6) . ?
N9 O1 1.217(5) . ?
N9 O2 1.221(6) . ?
N1 C1 1.135(6) . ?
N7 C3 1.318(7) . ?
N7 C10 1.478(8) . ?
N7 C9 1.481(7) . ?
N2 C2 1.140(6) . ?
C7 C8 1.495(7) 2_776 ?
C7 H7B 0.92(5) . ?
C7 H7A 1.01(6) . ?
C6 C5 1.501(7) 2_767 ?
C6 H6A 0.86(4) . ?
C6 H6B 0.91(5) . ?
C8 H8A 0.84(5) . ?
C8 H8B 1.01(6) . ?
OW1 HW1A 0.73(7) . ?
OW1 HW1B 0.88(8) . ?
N4 C4 1.126(6) . ?
C5 H5B 0.90(5) . ?
C5 H5A 0.97(5) . ?
N3 C3 1.128(7) . ?
C11 C12 1.490(8) 2_466 ?
C11 H11B 1.05(6) . ?
C11 H11A 0.87(6) . ?
C12 H12A 1.05(7) . ?
C12 H12B 0.83(6) . ?
C9 C10 1.491(10) 2_577 ?
C9 H9B 1.14(5) . ?
C9 H9A 1.09(3) . ?
C10 H10A 1.08(2) . ?
C10 H10B 1.06(5) . ?

loop_
_geom_hbond_atom_site_label_D
_geom_hbond_atom_site_label_H
_geom_hbond_atom_site_label_A
_geom_hbond_distance_DH
_geom_hbond_distance_HA
_geom_hbond_distance_DA
_geom_hbond_angle_DHA
_geom_hbond_site_symmetry_A
_geom_hbond_publ_flag
C7 H7A OW1 1.01(6) 2.58(5) 3.349(9) 133(4) 1_665 yes
C7 H7A O2 1.01(6) 2.60(5) 3.284(8) 125(3) 1_665 yes
C8 H8B OW1 1.01(6) 2.60(6) 3.339(9) 130(4) 1_665 yes
C5 H5A O3 0.97(5) 2.60(5) 3.347(8) 134(3) . yes
C9 H9B O3 1.14(5) 2.51(5) 3.624(9) 166(4) 2_567 yes
C9 H9B O1 1.14(5) 2.66(5) 3.631(10) 142(3) 2_567 yes
OW1 HW1A O1 0.73(7) 2.15(7) 2.838(8) 159(9) . yes
OW1 HW1B O2 0.88(8) 1.94(8) 2.823(8) 178(9) 1_455 yes

loop_
_geom_torsion_atom_site_label_1
_geom_torsion_atom_site_label_2
_geom_torsion_atom_site_label_3
_geom_torsion_atom_site_label_4
_geom_torsion
_geom_torsion_site_symmetry_1
_geom_torsion_site_symmetry_2
_geom_torsion_site_symmetry_3
_geom_torsion_site_symmetry_4
_geom_torsion_publ_flag
C2 N6 C7 C8 159.6(5) . . . 2_776 ?
C8 N6 C7 C8 -58.4(7) . . . 2_776 ?
C1 N5 C6 C5 155.8(5) . . . 2_767 ?
C5 N5 C6 C5 -58.3(7) . . . 2_767 ?
C2 N6 C8 C7 -159.5(5) . . . 2_776 ?
C7 N6 C8 C7 58.6(7) . . . 2_776 ?
C1 N5 C5 C6 -155.6(5) . . . 2_767 ?
C6 N5 C5 C6 58.1(7) . . . 2_767 ?
C4 N8 C11 C12 -145.4(6) . . . 2_466 ?
C12 N8 C11 C12 57.1(9) . . . 2_466 ?
C4 N8 C12 C11 145.1(6) . . . 2_466 ?
C11 N8 C12 C11 -57.1(9) . . . 2_466 ?
C3 N7 C9 C10 -97.4(7) . . . 2_577 ?
C10 N7 C9 C10 57.7(8) . . . 2_577 ?
C3 N7 C10 C9 96.8(7) . . . 2_577 ?
C9 N7 C10 C9 -58.1(8) . . . 2_577 ?

loop_
_exptl_oxdiff_crystal_face_indexfrac_h
_exptl_oxdiff_crystal_face_indexfrac_k
_exptl_oxdiff_crystal_face_indexfrac_l
_exptl_oxdiff_crystal_face_x
_exptl_oxdiff_crystal_face_y
_exptl_oxdiff_crystal_face_z
-0.0001 0.0005 -0.9987 0.0313 0.0429 -0.0037
3.0029 -4.9970 -0.0019 0.1491 -0.1266 0.3702
-0.0039 3.9995 -4.9906 -0.0731 0.3560 -0.0750
0.9988 0.9989 0.0013 -0.1034 0.0523 0.0856
0.0039 -3.9995 4.9906 0.0731 -0.3560 0.0750
-0.0040 4.9956 1.0024 -0.3183 0.1342 -0.0672
0.0040 -4.9956 -1.0024 0.3183 -0.1342 0.0672
0.0001 -0.0005 0.9987 -0.0313 -0.0429 0.0037
-4.9996 1.9994 0.9973 0.0837 -0.0562 -0.5236

loop_
_topol_link.node_label_1
_topol_link.node_label_2
_topol_link.site_symmetry_symop_1
_topol_link.site_symmetry_translation_1_x
_topol_link.site_symmetry_translation_1_y
_topol_link.site_symmetry_translation_1_z
_topol_link.site_symmetry_symop_2
_topol_link.site_symmetry_translation_2_x
_topol_link.site_symmetry_translation_2_y
_topol_link.site_symmetry_translation_2_z
_topol_link.distance
_topol_link.type
H6A C6 1 0 0 0 1 0 0 0 0.861 V
H8A C8 1 0 0 0 1 0 1 0 0.845 V
H6B C6 1 0 0 0 1 -1 0 0 0.914 V
H7B C7 1 0 0 0 1 0 0 0 0.925 V
H5B C5 1 0 0 0 1 0 0 0 0.906 V
H7A C7 1 0 0 0 1 0 -1 0 1.006 V
H8B C8 1 0 0 0 1 0 0 0 1.009 V
H5A C5 1 0 0 0 1 0 0 0 0.967 V
H10A C10 1 0 0 0 1 0 0 0 1.078 V
H11B C11 1 0 0 0 1 0 0 0 1.052 V
H9B C9 1 0 0 0 1 0 0 0 1.141 V
H9A C9 1 0 0 0 1 0 0 0 1.087 V
H11A C11 1 0 0 0 1 0 0 0 0.870 V
H10B C10 1 0 0 0 1 0 0 0 1.065 V
H12A C12 1 0 0 0 1 0 0 0 1.048 V
H12B C12 1 0 0 0 1 0 0 0 0.831 V
HW1A OW1 1 0 0 0 1 0 0 0 0.734 V
HW1B OW1 1 0 0 0 1 0 0 0 0.880 V
C7 C8 1 0 0 0 2 1 1 1 1.495 V
C7 N6 1 0 0 0 1 -1 0 0 1.478 V
C1 N5 1 0 0 0 1 0 0 0 1.317 V
C1 N1 1 0 0 0 1 0 0 0 1.135 V
C6 C5 1 0 0 0 2 2 1 1 1.501 V
C6 N5 1 0 0 0 1 0 0 0 1.470 V
C8 N6 1 0 0 0 1 0 -1 0 1.467 V
C5 N5 1 0 0 0 1 0 0 -1 1.475 V
C2 N6 1 0 0 0 1 0 0 0 1.322 V
C2 N2 1 0 0 0 1 0 0 0 1.140 V
C4 N8 1 0 0 0 1 0 0 0 1.308 V
C4 N4 1 0 0 0 1 1 0 0 1.127 V
C11 C12 1 0 0 0 2 1 1 1 1.489 V
C11 N8 1 0 0 0 1 0 0 0 1.457 V
C12 N8 1 0 0 0 1 0 0 0 1.455 V
C3 N7 1 0 0 0 1 0 0 0 1.318 V
C3 N3 1 0 0 0 1 0 0 0 1.127 V
C9 C10 1 0 0 0 2 1 2 1 1.491 V
C9 N7 1 0 0 0 1 1 0 0 1.481 V
C10 N7 1 0 0 0 1 0 0 -1 1.478 V
N9 O3 1 0 0 0 1 0 0 0 1.212 V
N9 O2 1 0 0 0 1 0 0 0 1.221 V
N9 O1 1 0 0 0 1 0 0 0 1.218 V
N1 Ag1 1 0 0 0 1 0 0 0 2.268 V
N2 Ag1 1 0 0 0 1 0 0 0 2.256 V
N4 Ag1 1 0 0 0 1 0 0 0 2.247 V
N3 Ag1 1 0 0 0 1 0 0 0 2.258 V
